data_1572688
loop_
_publ_author_name
'Wang, Xiuling'
'Wang, Yang'
'Qin, Zhonglei'
'Shen, Liying'
'Shi, Xiaochao'

_publ_section_title
;
 Polymerization of isoprene and butadiene with unparalleled
 stereoselectivity catalysed by rare-earth metal cationic species bearing
 a novel tridentate ligand
;
_journal_issue 41
_journal_name_full 'Polymer Chemistry'
_journal_page_first 4255
_journal_page_last 4263
_journal_paper_doi 10.1039/D4PY00781F
_journal_volume 15
_journal_year 2024
_chemical_formula_moiety 'C28 H40 F3 N2 O S Si2 Y'
_chemical_formula_sum 'C28 H40 F3 N2 O S Si2 Y'
_chemical_formula_weight 654.77
_space_group_crystal_system monoclinic
_space_group_IT_number 15
_space_group_name_Hall '-C 2yc'
_space_group_name_H-M_alt 'C 1 2/c 1'
_atom_sites_solution_hydrogens geom
_atom_sites_solution_primary dual
_audit_creation_date 2024-01-02
_audit_creation_method
;
Olex2 1.5
(compiled 2023.03.06 svn.rbb2c1857 for OlexSys, GUI svn.r6748)
;
_audit_update_record
;
2024-07-01 deposited with the CCDC.	2024-09-23 downloaded from the CCDC.
;
_cell_angle_alpha 90
_cell_angle_beta 98.093(6)
_cell_angle_gamma 90
_cell_formula_units_Z 8
_cell_length_a 15.929(2)
_cell_length_b 13.377(2)
_cell_length_c 31.338(5)
_cell_measurement_reflns_used 9667
_cell_measurement_temperature 150.00
_cell_measurement_theta_max 27.19
_cell_measurement_theta_min 2.67
_cell_volume 6611.1(17)
_computing_cell_refinement 'SAINT V8.40B (?, 2016)'
_computing_data_reduction 'SAINT V8.40B (?, 2016)'
_computing_molecular_graphics 'Olex2 1.5 (Dolomanov et al., 2009)'
_computing_publication_material 'Olex2 1.5 (Dolomanov et al., 2009)'
_computing_structure_refinement 'SHELXL 2018/3 (Sheldrick, 2015)'
_computing_structure_solution 'SHELXT 2018/2 (Sheldrick, 2018)'
_diffrn_ambient_temperature 150.00
_diffrn_measured_fraction_theta_full 0.998
_diffrn_measured_fraction_theta_max 0.994
_diffrn_measurement_device_type 'Bruker APEX-II CCD'
_diffrn_measurement_method '\f and \w scans'
_diffrn_radiation_type MoK\a
_diffrn_radiation_wavelength 0.71073
_diffrn_reflns_av_R_equivalents 0.1412
_diffrn_reflns_av_unetI/netI 0.0792
_diffrn_reflns_Laue_measured_fraction_full 0.998
_diffrn_reflns_Laue_measured_fraction_max 0.994
_diffrn_reflns_limit_h_max 20
_diffrn_reflns_limit_h_min -18
_diffrn_reflns_limit_k_max 17
_diffrn_reflns_limit_k_min -17
_diffrn_reflns_limit_l_max 40
_diffrn_reflns_limit_l_min -40
_diffrn_reflns_number 79278
_diffrn_reflns_point_group_measured_fraction_full 0.998
_diffrn_reflns_point_group_measured_fraction_max 0.994
_diffrn_reflns_theta_full 25.242
_diffrn_reflns_theta_max 27.483
_diffrn_reflns_theta_min 1.996
_diffrn_source_current 1.4
_diffrn_source_power 0.07
_diffrn_source_voltage 50.0
_diffrn_standards_number 0
_exptl_absorpt_coefficient_mu 1.939
_exptl_absorpt_correction_T_max 0.6511
_exptl_absorpt_correction_T_min 0.5291
_exptl_absorpt_correction_type none
_exptl_absorpt_process_details
;
SADABS-2016/2 (Bruker,2016/2) was used for absorption correction.
wR2(int) was 0.1520 before and 0.1286 after correction.
The Ratio of minimum to maximum transmission is 0.8126.
The \l/2 correction factor is Not present.
;
_exptl_crystal_colour 'clear light yellow'
_exptl_crystal_colour_lustre clear
_exptl_crystal_colour_modifier light
_exptl_crystal_colour_primary yellow
_exptl_crystal_density_diffrn 1.316
_exptl_crystal_description block
_exptl_crystal_F_000 2720
_exptl_crystal_size_max 0.1
_exptl_crystal_size_mid 0.1
_exptl_crystal_size_min 0.1
_refine_diff_density_max 1.221
_refine_diff_density_min -1.359
_refine_diff_density_rms 0.126
_refine_ls_extinction_method none
_refine_ls_goodness_of_fit_ref 1.030
_refine_ls_hydrogen_treatment constr
_refine_ls_matrix_type full
_refine_ls_number_parameters 351
_refine_ls_number_reflns 7564
_refine_ls_number_restraints 14
_refine_ls_restrained_S_all 1.110
_refine_ls_R_factor_all 0.0710
_refine_ls_R_factor_gt 0.0577
_refine_ls_shift/su_max 0.002
_refine_ls_shift/su_mean 0.000
_refine_ls_structure_factor_coef Fsqd
_refine_ls_weighting_details 'w=1/[\s^2^(Fo^2^)+(0.0892P)^2^+16.2036P] where P=(Fo^2^+2Fc^2^)/3'
_refine_ls_weighting_scheme calc
_refine_ls_wR_factor_gt 0.1512
_refine_ls_wR_factor_ref 0.1616
_reflns_Friedel_coverage 0.000
_reflns_number_gt 6216
_reflns_number_total 7564
_reflns_threshold_expression 'I > 2\s(I)'
_cod_data_source_file d4py00781f2.cif
_cod_data_source_block wxl-s-y_a
_cod_depositor_comments 'Adding full bibliography for 1572688.cif.'
_cod_original_cell_volume 6611.4(18)
_cod_database_code 1572688
_shelx_shelxl_version_number 2018/3
_shelx_space_group_comment
;
The symmetry employed for this shelxl refinement is uniquely defined
by the following loop, which should always be used as a source of
symmetry information in preference to the above space-group names.
They are only intended as comments.
;
_olex2_refinement_description
;
1. Fixed Uiso
 At 1.2 times of:
  All C(H) groups, All C(H,H) groups
 At 1.5 times of:
  All C(H,H,H) groups
2. Rigid bond restraints
 Si4, C11
 with sigma for 1-2 distances of 0.001 and sigma for 1-3 distances of 0.002
 C12, Si4
 with sigma for 1-2 distances of 0.001 and sigma for 1-3 distances of 0.002
3. Uiso/Uaniso restraints and constraints
Uanis(C11) \\sim Ueq: with sigma of 0.001 and sigma for terminal atoms of 0.002
Uanis(C12) \\sim Ueq: with sigma of 0.001 and sigma for terminal atoms of 0.002
4.a Secondary CH2 refined with riding coordinates:
 C00C(H00A,H00B), C00T(H00P,H00T), C00V(H00V,H00W)
4.b Aromatic/amide H refined with riding coordinates:
 C00G(H00G), C00H(H00H), C00L(H00L), C00N(H00N), C00Q(H00Q), C00R(H00R),
 C00S(H00S), C00U(H00U), C00W(H00X), C00Y(H00Z)
4.c Idealised Me refined as rotating group:
 C00I(H00C,H00D,H00E), C00M(H00F,H00I,H00J), C00O(H00K,H00M,H00O), C00X(H00Y,H,
 HA), C00Z(H00,HB,HC), C010(H01A,H01B,H01C), C11(H11A,H11B,H11C), C12(H12A,H12B,
 H12C)
;
_olex2_submission_special_instructions 'No special instructions were received'

loop_
_space_group_symop_operation_xyz
'x, y, z'
'-x, y, -z+1/2'
'x+1/2, y+1/2, z'
'-x+1/2, y+1/2, -z+1/2'
'-x, -y, -z'
'x, -y, z-1/2'
'-x+1/2, -y+1/2, -z'
'x+1/2, -y+1/2, z-1/2'

loop_
_atom_site_label
_atom_site_type_symbol
_atom_site_fract_x
_atom_site_fract_y
_atom_site_fract_z
_atom_site_U_iso_or_equiv
_atom_site_adp_type
_atom_site_occupancy
_atom_site_site_symmetry_order
_atom_site_calc_flag
_atom_site_refinement_flags_posn
_atom_site_refinement_flags_adp
_atom_site_refinement_flags_occupancy
_atom_site_disorder_assembly
_atom_site_disorder_group
Y001 Y 0.67413(2) 0.47400(2) 0.64212(2) 0.02274(12) Uani 1 1 d . . . . .
S002 S 0.69461(6) 0.35280(7) 0.56633(3) 0.0341(2) Uani 1 1 d . . . . .
Si03 Si 0.48807(6) 0.31781(7) 0.66339(3) 0.0279(2) Uani 1 1 d . . . . .
Si4 Si 0.60460(8) 0.66919(10) 0.55547(4) 0.0453(3) Uani 1 1 d . U . . .
F005 F 0.95275(16) 0.3150(2) 0.63473(8) 0.0483(6) Uani 1 1 d . . . . .
F006 F 1.02436(14) 0.4301(2) 0.67013(10) 0.0557(7) Uani 1 1 d . . . . .
O007 O 0.82067(17) 0.5582(2) 0.76806(8) 0.0409(6) Uani 1 1 d . . . . .
F008 F 0.97660(18) 0.3103(2) 0.70396(8) 0.0584(8) Uani 1 1 d . . . . .
N1 N 0.81761(17) 0.4462(2) 0.63847(9) 0.0242(6) Uani 1 1 d . . . . .
N00A N 0.73620(18) 0.5586(2) 0.70411(9) 0.0252(6) Uani 1 1 d . . . . .
C00B C 0.8420(2) 0.4564(2) 0.59697(11) 0.0251(7) Uani 1 1 d . . . . .
C00C C 0.6018(2) 0.3461(3) 0.67530(11) 0.0301(7) Uani 1 1 d . . . . .
H00A H 0.631567 0.282992 0.670494 0.036 Uiso 1 1 calc R U . . .
H00B H 0.613013 0.359279 0.706669 0.036 Uiso 1 1 calc R U . . .
C00D C 0.7907(2) 0.4160(3) 0.56097(11) 0.0315(7) Uani 1 1 d . . . . .
C00E C 0.8751(2) 0.4294(2) 0.67365(11) 0.0250(6) Uani 1 1 d . . . . .
C00F C 0.7257(2) 0.2282(3) 0.58270(12) 0.0343(8) Uani 1 1 d . . . . .
C00G C 0.9118(2) 0.5148(3) 0.58968(12) 0.0324(8) Uani 1 1 d . . . . .
H00G H 0.946514 0.544163 0.613529 0.039 Uiso 1 1 calc R U . . .
C00H C 0.8666(2) 0.4569(3) 0.71504(11) 0.0290(7) Uani 1 1 d . . . . .
H00H H 0.905534 0.428809 0.737620 0.035 Uiso 1 1 calc R U . . .
C00I C 0.6054(2) 0.6225(3) 0.72813(14) 0.0395(9) Uani 1 1 d . . . . .
H00C H 0.577782 0.636166 0.698750 0.059 Uiso 1 1 calc R U . . .
H00D H 0.583442 0.668509 0.748238 0.059 Uiso 1 1 calc R U . . .
H00E H 0.593552 0.553465 0.735914 0.059 Uiso 1 1 calc R U . . .
C00J C 0.9565(2) 0.3710(3) 0.66989(11) 0.0313(7) Uani 1 1 d . . . . .
C00K C 0.6999(2) 0.6368(3) 0.73041(12) 0.0319(8) Uani 1 1 d . . . . .
C00L C 0.8107(3) 0.4320(3) 0.51941(12) 0.0405(9) Uani 1 1 d . . . . .
H00L H 0.776125 0.403624 0.495292 0.049 Uiso 1 1 calc R U . . .
C00M C 0.4507(3) 0.3159(3) 0.60380(13) 0.0404(9) Uani 1 1 d . . . . .
H00F H 0.465644 0.379090 0.591004 0.061 Uiso 1 1 calc R U . . .
H00I H 0.388981 0.307083 0.598730 0.061 Uiso 1 1 calc R U . . .
H00J H 0.477843 0.260366 0.590588 0.061 Uiso 1 1 calc R U . . .
C00N C 0.8067(3) 0.1919(3) 0.58147(14) 0.0419(9) Uani 1 1 d . . . . .
H00N H 0.849681 0.234475 0.573517 0.050 Uiso 1 1 calc R U . . .
C00O C 0.4258(3) 0.4162(3) 0.68795(15) 0.0455(10) Uani 1 1 d . . . . .
H00K H 0.444093 0.418777 0.719131 0.068 Uiso 1 1 calc R U . . .
H00M H 0.365295 0.399907 0.682341 0.068 Uiso 1 1 calc R U . . .
H00O H 0.435578 0.481363 0.675213 0.068 Uiso 1 1 calc R U . . .
C00P C 0.8048(2) 0.5236(3) 0.72696(11) 0.0291(7) Uani 1 1 d . . . . .
C00Q C 0.6634(3) 0.1666(3) 0.59403(15) 0.0436(10) Uani 1 1 d . . . . .
H00Q H 0.607728 0.191522 0.594528 0.052 Uiso 1 1 calc R U . . .
C00R C 0.8809(3) 0.4892(3) 0.51319(14) 0.0450(10) Uani 1 1 d . . . . .
H00R H 0.894287 0.499738 0.484932 0.054 Uiso 1 1 calc R U . . .
C00S C 0.9312(3) 0.5306(3) 0.54832(13) 0.0381(9) Uani 1 1 d . . . . .
H00S H 0.979100 0.569858 0.544196 0.046 Uiso 1 1 calc R U . . .
C00T C 0.5825(2) 0.5853(3) 0.59858(13) 0.0369(8) Uani 1 1 d . . . . .
H00P H 0.534979 0.542971 0.585261 0.044 Uiso 1 1 calc R U . . .
H00T H 0.558578 0.629005 0.619327 0.044 Uiso 1 1 calc R U . . .
C00U C 0.6825(3) 0.0667(4) 0.60483(16) 0.0510(11) Uani 1 1 d . . . . .
H00U H 0.640024 0.023959 0.613148 0.061 Uiso 1 1 calc R U . . .
C00V C 0.7466(3) 0.6158(4) 0.77573(13) 0.0458(10) Uani 1 1 d . . . . .
H00V H 0.763601 0.678891 0.791069 0.055 Uiso 1 1 calc R U . . .
H00W H 0.710462 0.576847 0.792920 0.055 Uiso 1 1 calc R U . . .
C00W C 0.8243(3) 0.0931(3) 0.59197(17) 0.0508(11) Uani 1 1 d . . . . .
H00X H 0.879821 0.067959 0.591271 0.061 Uiso 1 1 calc R U . . .
C00X C 0.7213(3) 0.7398(3) 0.71399(17) 0.0545(12) Uani 1 1 d . . . . .
H00Y H 0.783042 0.747802 0.717129 0.082 Uiso 1 1 calc R U . . .
H H 0.697158 0.791544 0.730761 0.082 Uiso 1 1 calc R U . . .
HA H 0.697524 0.746223 0.683527 0.082 Uiso 1 1 calc R U . . .
C00Y C 0.7630(3) 0.0308(3) 0.60335(17) 0.0538(12) Uani 1 1 d . . . . .
H00Z H 0.775973 -0.037147 0.610217 0.065 Uiso 1 1 calc R U . . .
C00Z C 0.4575(3) 0.1943(3) 0.68589(15) 0.0494(11) Uani 1 1 d . . . . .
H00 H 0.495654 0.141895 0.678235 0.074 Uiso 1 1 calc R U . . .
HB H 0.399003 0.177883 0.673782 0.074 Uiso 1 1 calc R U . . .
HC H 0.461879 0.199067 0.717330 0.074 Uiso 1 1 calc R U . . .
C010 C 0.5151(4) 0.7493(5) 0.53126(19) 0.0778(19) Uani 1 1 d . . . . .
H01A H 0.468023 0.706928 0.518416 0.117 Uiso 1 1 calc R U . . .
H01B H 0.533794 0.791720 0.508904 0.117 Uiso 1 1 calc R U . . .
H01C H 0.496302 0.791417 0.553674 0.117 Uiso 1 1 calc R U . . .
C11 C 0.6865(6) 0.7620(7) 0.5786(3) 0.122(2) Uani 1 1 d . U . . .
H11A H 0.665297 0.799586 0.601754 0.183 Uiso 1 1 calc R U . . .
H11B H 0.698432 0.808218 0.555999 0.183 Uiso 1 1 calc R U . . .
H11C H 0.738629 0.726723 0.590314 0.183 Uiso 1 1 calc R U . . .
C12 C 0.6443(5) 0.6066(6) 0.5113(2) 0.0991(17) Uani 1 1 d . U . . .
H12A H 0.699042 0.575475 0.521763 0.149 Uiso 1 1 calc R U . . .
H12B H 0.651581 0.655393 0.488812 0.149 Uiso 1 1 calc R U . . .
H12C H 0.603869 0.555122 0.499512 0.149 Uiso 1 1 calc R U . . .

loop_
_atom_site_aniso_label
_atom_site_aniso_U_11
_atom_site_aniso_U_22
_atom_site_aniso_U_33
_atom_site_aniso_U_23
_atom_site_aniso_U_13
_atom_site_aniso_U_12
Y001 0.01983(18) 0.02440(18) 0.02346(18) 0.00039(11) 0.00121(12) 0.00055(11)
S002 0.0271(4) 0.0362(5) 0.0367(5) -0.0110(4) -0.0032(4) 0.0035(4)
Si03 0.0275(5) 0.0280(5) 0.0283(5) -0.0019(4) 0.0042(4) -0.0039(4)
Si4 0.0384(6) 0.0569(7) 0.0414(6) 0.0228(5) 0.0088(5) 0.0072(5)
F005 0.0456(14) 0.0547(15) 0.0423(13) -0.0122(11) -0.0022(11) 0.0215(11)
F006 0.0237(11) 0.0604(16) 0.083(2) -0.0071(15) 0.0063(12) 0.0003(11)
O007 0.0356(14) 0.0609(18) 0.0250(13) -0.0098(12) 0.0003(11) 0.0052(13)
F008 0.0650(17) 0.0650(17) 0.0456(14) 0.0218(13) 0.0092(13) 0.0367(14)
N1 0.0201(13) 0.0288(14) 0.0235(13) 0.0003(11) 0.0026(10) 0.0007(11)
N00A 0.0249(14) 0.0250(13) 0.0259(14) -0.0015(11) 0.0041(11) -0.0013(11)
C00B 0.0255(16) 0.0258(15) 0.0240(16) 0.0006(12) 0.0032(13) 0.0053(13)
C00C 0.0318(18) 0.0298(17) 0.0278(17) 0.0024(14) 0.0014(14) -0.0025(14)
C00D 0.0314(18) 0.0330(18) 0.0292(18) -0.0025(14) 0.0015(14) 0.0061(14)
C00E 0.0224(15) 0.0264(16) 0.0255(16) 0.0046(13) 0.0012(12) -0.0001(12)
C00F 0.0320(18) 0.0341(19) 0.0347(19) -0.0118(15) -0.0030(15) 0.0026(15)
C00G 0.0338(19) 0.0318(18) 0.0321(18) 0.0008(14) 0.0065(15) 0.0024(14)
C00H 0.0293(18) 0.0331(17) 0.0235(16) 0.0046(13) 0.0001(13) 0.0014(14)
C00I 0.034(2) 0.044(2) 0.042(2) -0.0062(17) 0.0114(16) 0.0052(17)
C00J 0.0280(17) 0.0364(19) 0.0285(17) 0.0016(14) -0.0003(14) 0.0060(14)
C00K 0.0356(19) 0.0289(17) 0.0328(18) -0.0081(14) 0.0104(15) -0.0029(14)
C00L 0.047(2) 0.047(2) 0.0254(18) -0.0034(16) -0.0009(16) 0.0094(19)
C00M 0.037(2) 0.049(2) 0.034(2) -0.0043(17) 0.0011(16) -0.0014(18)
C00N 0.0296(19) 0.042(2) 0.053(2) -0.0131(19) 0.0006(17) 0.0011(16)
C00O 0.040(2) 0.049(2) 0.048(2) -0.012(2) 0.0059(18) 0.0031(19)
C00P 0.0297(18) 0.0341(18) 0.0235(16) -0.0002(13) 0.0041(13) -0.0067(14)
C00Q 0.036(2) 0.040(2) 0.054(3) -0.0130(19) 0.0053(18) 0.0017(17)
C00R 0.054(3) 0.052(2) 0.031(2) 0.0058(18) 0.0132(18) 0.010(2)
C00S 0.039(2) 0.038(2) 0.040(2) 0.0056(16) 0.0157(17) 0.0045(16)
C00T 0.0317(19) 0.040(2) 0.039(2) 0.0098(16) 0.0029(16) 0.0073(16)
C00U 0.055(3) 0.043(2) 0.054(3) -0.007(2) 0.006(2) -0.009(2)
C00V 0.045(2) 0.059(3) 0.035(2) -0.0153(19) 0.0076(18) 0.004(2)
C00W 0.034(2) 0.045(2) 0.069(3) -0.008(2) -0.008(2) 0.0114(19)
C00X 0.073(3) 0.0251(19) 0.072(3) -0.004(2) 0.032(3) -0.003(2)
C00Y 0.055(3) 0.040(2) 0.061(3) -0.003(2) -0.012(2) 0.006(2)
C00Z 0.051(3) 0.045(2) 0.052(3) 0.001(2) 0.005(2) -0.022(2)
C010 0.094(4) 0.075(4) 0.072(4) 0.041(3) 0.037(3) 0.045(3)
C11 0.118(2) 0.119(2) 0.125(3) 0.0023(19) 0.0047(18) -0.0549(18)
C12 0.109(3) 0.104(3) 0.089(2) -0.0085(17) 0.0323(18) 0.0296(18)

loop_
_atom_type_symbol
_atom_type_description
_atom_type_scat_dispersion_real
_atom_type_scat_dispersion_imag
_atom_type_scat_source
C C 0.0033 0.0016 'International Tables Vol C Tables 4.2.6.8 and 6.1.1.4'
H H 0.0000 0.0000 'International Tables Vol C Tables 4.2.6.8 and 6.1.1.4'
F F 0.0171 0.0103 'International Tables Vol C Tables 4.2.6.8 and 6.1.1.4'
N N 0.0061 0.0033 'International Tables Vol C Tables 4.2.6.8 and 6.1.1.4'
O O 0.0106 0.0060 'International Tables Vol C Tables 4.2.6.8 and 6.1.1.4'
S S 0.1246 0.1234 'International Tables Vol C Tables 4.2.6.8 and 6.1.1.4'
Si Si 0.0817 0.0704 'International Tables Vol C Tables 4.2.6.8 and 6.1.1.4'
Y Y -2.7962 3.5667 'International Tables Vol C Tables 4.2.6.8 and 6.1.1.4'

loop_
_geom_angle_atom_site_label_1
_geom_angle_atom_site_label_2
_geom_angle_atom_site_label_3
_geom_angle
_geom_angle_site_symmetry_1
_geom_angle_site_symmetry_3
_geom_angle_publ_flag
N1 Y001 S002 69.55(7) . . ?
N1 Y001 N00A 79.40(10) . . ?
N1 Y001 C00C 116.36(11) . . ?
N1 Y001 C00T 126.72(12) . . ?
N00A Y001 S002 148.94(7) . . ?
N00A Y001 C00C 99.14(11) . . ?
N00A Y001 C00T 109.06(13) . . ?
C00C Y001 S002 94.14(9) . . ?
C00T Y001 S002 90.61(11) . . ?
C00T Y001 C00C 113.90(13) . . ?
C00D S002 Y001 90.52(12) . . ?
C00D S002 C00F 105.23(17) . . ?
C00F S002 Y001 109.89(12) . . ?
C00C Si03 C00M 111.75(18) . . ?
C00C Si03 C00O 109.58(19) . . ?
C00C Si03 C00Z 113.80(19) . . ?
C00M Si03 C00Z 107.3(2) . . ?
C00O Si03 C00M 107.8(2) . . ?
C00O Si03 C00Z 106.4(2) . . ?
C00T Si4 C010 116.1(2) . . ?
C00T Si4 C11 108.4(3) . . ?
C010 Si4 C11 103.2(4) . . ?
C12 Si4 C00T 114.0(3) . . ?
C12 Si4 C010 106.6(3) . . ?
C12 Si4 C11 107.7(4) . . ?
C00P O007 C00V 106.8(3) . . ?
C00B N1 Y001 115.3(2) . . ?
C00E N1 Y001 122.9(2) . . ?
C00E N1 C00B 121.6(3) . . ?
C00K N00A Y001 130.0(2) . . ?
C00P N00A Y001 120.3(2) . . ?
C00P N00A C00K 107.9(3) . . ?
C00D C00B N1 119.8(3) . . ?
C00G C00B N1 122.0(3) . . ?
C00G C00B C00D 117.9(3) . . ?
Y001 C00C H00A 105.9 . . ?
Y001 C00C H00B 105.9 . . ?
Si03 C00C Y001 125.67(18) . . ?
Si03 C00C H00A 105.9 . . ?
Si03 C00C H00B 105.9 . . ?
H00A C00C H00B 106.2 . . ?
C00B C00D S002 121.2(3) . . ?
C00L C00D S002 118.2(3) . . ?
C00L C00D C00B 120.4(4) . . ?
N1 C00E C00H 125.6(3) . . ?
N1 C00E C00J 120.4(3) . . ?
C00H C00E C00J 114.0(3) . . ?
C00N C00F S002 122.6(3) . . ?
C00Q C00F S002 116.8(3) . . ?
C00Q C00F C00N 120.4(4) . . ?
C00B C00G H00G 119.3 . . ?
C00S C00G C00B 121.4(4) . . ?
C00S C00G H00G 119.3 . . ?
C00E C00H H00H 117.2 . . ?
C00E C00H C00P 125.6(3) . . ?
C00P C00H H00H 117.2 . . ?
H00C C00I H00D 109.5 . . ?
H00C C00I H00E 109.5 . . ?
H00D C00I H00E 109.5 . . ?
C00K C00I H00C 109.5 . . ?
C00K C00I H00D 109.5 . . ?
C00K C00I H00E 109.5 . . ?
F005 C00J F006 106.3(3) . . ?
F005 C00J F008 107.2(3) . . ?
F005 C00J C00E 114.4(3) . . ?
F006 C00J F008 104.5(3) . . ?
F006 C00J C00E 113.0(3) . . ?
F008 C00J C00E 110.9(3) . . ?
N00A C00K C00I 110.2(3) . . ?
N00A C00K C00V 102.0(3) . . ?
N00A C00K C00X 108.8(3) . . ?
C00I C00K C00V 111.8(3) . . ?
C00I C00K C00X 111.6(4) . . ?
C00X C00K C00V 112.1(4) . . ?
C00D C00L H00L 119.8 . . ?
C00R C00L C00D 120.5(4) . . ?
C00R C00L H00L 119.8 . . ?
Si03 C00M H00F 109.5 . . ?
Si03 C00M H00I 109.5 . . ?
Si03 C00M H00J 109.5 . . ?
H00F C00M H00I 109.5 . . ?
H00F C00M H00J 109.5 . . ?
H00I C00M H00J 109.5 . . ?
C00F C00N H00N 120.4 . . ?
C00W C00N C00F 119.1(4) . . ?
C00W C00N H00N 120.4 . . ?
Si03 C00O H00K 109.5 . . ?
Si03 C00O H00M 109.5 . . ?
Si03 C00O H00O 109.5 . . ?
H00K C00O H00M 109.5 . . ?
H00K C00O H00O 109.5 . . ?
H00M C00O H00O 109.5 . . ?
O007 C00P C00H 114.9(3) . . ?
N00A C00P O007 115.3(3) . . ?
N00A C00P C00H 129.8(3) . . ?
C00F C00Q H00Q 120.2 . . ?
C00F C00Q C00U 119.7(4) . . ?
C00U C00Q H00Q 120.2 . . ?
C00L C00R H00R 120.1 . . ?
C00S C00R C00L 119.7(4) . . ?
C00S C00R H00R 120.1 . . ?
C00G C00S H00S 120.0 . . ?
C00R C00S C00G 120.1(4) . . ?
C00R C00S H00S 120.0 . . ?
Y001 C00T H00P 104.8 . . ?
Y001 C00T H00T 104.8 . . ?
Si4 C00T Y001 130.00(19) . . ?
Si4 C00T H00P 104.8 . . ?
Si4 C00T H00T 104.8 . . ?
H00P C00T H00T 105.8 . . ?
C00Q C00U H00U 120.1 . . ?
C00Y C00U C00Q 119.8(5) . . ?
C00Y C00U H00U 120.1 . . ?
O007 C00V C00K 104.0(3) . . ?
O007 C00V H00V 111.0 . . ?
O007 C00V H00W 111.0 . . ?
C00K C00V H00V 111.0 . . ?
C00K C00V H00W 111.0 . . ?
H00V C00V H00W 109.0 . . ?
C00N C00W H00X 119.4 . . ?
C00Y C00W C00N 121.1(4) . . ?
C00Y C00W H00X 119.4 . . ?
C00K C00X H00Y 109.5 . . ?
C00K C00X H 109.5 . . ?
C00K C00X HA 109.5 . . ?
H00Y C00X H 109.5 . . ?
H00Y C00X HA 109.5 . . ?
H C00X HA 109.5 . . ?
C00U C00Y H00Z 120.1 . . ?
C00W C00Y C00U 119.9(4) . . ?
C00W C00Y H00Z 120.1 . . ?
Si03 C00Z H00 109.5 . . ?
Si03 C00Z HB 109.5 . . ?
Si03 C00Z HC 109.5 . . ?
H00 C00Z HB 109.5 . . ?
H00 C00Z HC 109.5 . . ?
HB C00Z HC 109.5 . . ?
Si4 C010 H01A 109.5 . . ?
Si4 C010 H01B 109.5 . . ?
Si4 C010 H01C 109.5 . . ?
H01A C010 H01B 109.5 . . ?
H01A C010 H01C 109.5 . . ?
H01B C010 H01C 109.5 . . ?
Si4 C11 H11A 109.5 . . ?
Si4 C11 H11B 109.5 . . ?
Si4 C11 H11C 109.5 . . ?
H11A C11 H11B 109.5 . . ?
H11A C11 H11C 109.5 . . ?
H11B C11 H11C 109.5 . . ?
Si4 C12 H12A 109.5 . . ?
Si4 C12 H12B 109.5 . . ?
Si4 C12 H12C 109.5 . . ?
H12A C12 H12B 109.5 . . ?
H12A C12 H12C 109.5 . . ?
H12B C12 H12C 109.5 . . ?

loop_
_geom_bond_atom_site_label_1
_geom_bond_atom_site_label_2
_geom_bond_distance
_geom_bond_site_symmetry_2
_geom_bond_publ_flag
Y001 S002 2.9316(10) . ?
Y001 N1 2.334(3) . ?
Y001 N00A 2.344(3) . ?
Y001 C00C 2.383(3) . ?
Y001 C00T 2.376(4) . ?
S002 C00D 1.778(4) . ?
S002 C00F 1.793(4) . ?
Si03 C00C 1.836(4) . ?
Si03 C00M 1.879(4) . ?
Si03 C00O 1.877(4) . ?
Si03 C00Z 1.887(4) . ?
Si4 C00T 1.828(4) . ?
Si4 C010 1.858(5) . ?
Si4 C11 1.872(8) . ?
Si4 C12 1.805(7) . ?
F005 C00J 1.327(4) . ?
F006 C00J 1.339(5) . ?
O007 C00P 1.359(4) . ?
O007 C00V 1.457(5) . ?
F008 C00J 1.344(4) . ?
N1 C00B 1.416(4) . ?
N1 C00E 1.349(4) . ?
N00A C00K 1.497(4) . ?
N00A C00P 1.306(5) . ?
C00B C00D 1.404(5) . ?
C00B C00G 1.404(5) . ?
C00C H00A 0.9900 . ?
C00C H00B 0.9900 . ?
C00D C00L 1.400(5) . ?
C00E C00H 1.373(5) . ?
C00E C00J 1.532(5) . ?
C00F C00N 1.384(5) . ?
C00F C00Q 1.375(6) . ?
C00G H00G 0.9500 . ?
C00G C00S 1.390(5) . ?
C00H H00H 0.9500 . ?
C00H C00P 1.418(5) . ?
C00I H00C 0.9800 . ?
C00I H00D 0.9800 . ?
C00I H00E 0.9800 . ?
C00I C00K 1.510(5) . ?
C00K C00V 1.533(6) . ?
C00K C00X 1.526(5) . ?
C00L H00L 0.9500 . ?
C00L C00R 1.391(7) . ?
C00M H00F 0.9800 . ?
C00M H00I 0.9800 . ?
C00M H00J 0.9800 . ?
C00N H00N 0.9500 . ?
C00N C00W 1.382(6) . ?
C00O H00K 0.9800 . ?
C00O H00M 0.9800 . ?
C00O H00O 0.9800 . ?
C00Q H00Q 0.9500 . ?
C00Q C00U 1.401(6) . ?
C00R H00R 0.9500 . ?
C00R C00S 1.383(6) . ?
C00S H00S 0.9500 . ?
C00T H00P 0.9900 . ?
C00T H00T 0.9900 . ?
C00U H00U 0.9500 . ?
C00U C00Y 1.376(7) . ?
C00V H00V 0.9900 . ?
C00V H00W 0.9900 . ?
C00W H00X 0.9500 . ?
C00W C00Y 1.369(7) . ?
C00X H00Y 0.9800 . ?
C00X H 0.9800 . ?
C00X HA 0.9800 . ?
C00Y H00Z 0.9500 . ?
C00Z H00 0.9800 . ?
C00Z HB 0.9800 . ?
C00Z HC 0.9800 . ?
C010 H01A 0.9800 . ?
C010 H01B 0.9800 . ?
C010 H01C 0.9800 . ?
C11 H11A 0.9800 . ?
C11 H11B 0.9800 . ?
C11 H11C 0.9800 . ?
C12 H12A 0.9800 . ?
C12 H12B 0.9800 . ?
C12 H12C 0.9800 . ?

loop_
_geom_torsion_atom_site_label_1
_geom_torsion_atom_site_label_2
_geom_torsion_atom_site_label_3
_geom_torsion_atom_site_label_4
_geom_torsion
_geom_torsion_site_symmetry_1
_geom_torsion_site_symmetry_2
_geom_torsion_site_symmetry_3
_geom_torsion_site_symmetry_4
_geom_torsion_publ_flag
Y001 S002 C00D C00B 28.8(3) . . . . ?
Y001 S002 C00D C00L -146.0(3) . . . . ?
Y001 S002 C00F C00N -107.9(3) . . . . ?
Y001 S002 C00F C00Q 76.4(3) . . . . ?
Y001 N1 C00B C00D -42.9(4) . . . . ?
Y001 N1 C00B C00G 130.3(3) . . . . ?
Y001 N1 C00E C00H -22.3(5) . . . . ?
Y001 N1 C00E C00J 154.8(2) . . . . ?
Y001 N00A C00K C00I 29.7(4) . . . . ?
Y001 N00A C00K C00V 148.5(3) . . . . ?
Y001 N00A C00K C00X -92.9(4) . . . . ?
Y001 N00A C00P O007 -160.4(2) . . . . ?
Y001 N00A C00P C00H 21.5(5) . . . . ?
S002 C00D C00L C00R 173.9(3) . . . . ?
S002 C00F C00N C00W -175.9(3) . . . . ?
S002 C00F C00Q C00U 176.5(3) . . . . ?
N1 C00B C00D S002 0.5(5) . . . . ?
N1 C00B C00D C00L 175.2(3) . . . . ?
N1 C00B C00G C00S -174.9(3) . . . . ?
N1 C00E C00H C00P -12.9(6) . . . . ?
N1 C00E C00J F005 -19.8(5) . . . . ?
N1 C00E C00J F006 101.9(4) . . . . ?
N1 C00E C00J F008 -141.2(3) . . . . ?
N00A C00K C00V O007 19.5(4) . . . . ?
C00B N1 C00E C00H 152.3(3) . . . . ?
C00B N1 C00E C00J -30.6(5) . . . . ?
C00B C00D C00L C00R -0.9(6) . . . . ?
C00B C00G C00S C00R 0.6(6) . . . . ?
C00D S002 C00F C00N -11.7(4) . . . . ?
C00D S002 C00F C00Q 172.6(3) . . . . ?
C00D C00B C00G C00S -1.6(5) . . . . ?
C00D C00L C00R C00S -0.1(6) . . . . ?
C00E N1 C00B C00D 142.1(3) . . . . ?
C00E N1 C00B C00G -44.7(5) . . . . ?
C00E C00H C00P O007 -164.9(3) . . . . ?
C00E C00H C00P N00A 13.2(6) . . . . ?
C00F S002 C00D C00B -82.0(3) . . . . ?
C00F S002 C00D C00L 103.2(3) . . . . ?
C00F C00N C00W C00Y 0.2(7) . . . . ?
C00F C00Q C00U C00Y -1.0(7) . . . . ?
C00G C00B C00D S002 -173.0(3) . . . . ?
C00G C00B C00D C00L 1.7(5) . . . . ?
C00H C00E C00J F005 157.5(3) . . . . ?
C00H C00E C00J F006 -80.7(4) . . . . ?
C00H C00E C00J F008 36.2(4) . . . . ?
C00I C00K C00V O007 137.2(3) . . . . ?
C00J C00E C00H C00P 169.9(3) . . . . ?
C00K N00A C00P O007 5.7(4) . . . . ?
C00K N00A C00P C00H -172.4(3) . . . . ?
C00L C00R C00S C00G 0.2(6) . . . . ?
C00M Si03 C00C Y001 44.9(3) . . . . ?
C00N C00F C00Q C00U 0.7(6) . . . . ?
C00N C00W C00Y C00U -0.6(8) . . . . ?
C00O Si03 C00C Y001 -74.5(3) . . . . ?
C00P O007 C00V C00K -17.2(4) . . . . ?
C00P N00A C00K C00I -134.5(3) . . . . ?
C00P N00A C00K C00V -15.7(4) . . . . ?
C00P N00A C00K C00X 102.8(4) . . . . ?
C00Q C00F C00N C00W -0.3(6) . . . . ?
C00Q C00U C00Y C00W 1.0(8) . . . . ?
C00V O007 C00P N00A 7.8(4) . . . . ?
C00V O007 C00P C00H -173.8(3) . . . . ?
C00X C00K C00V O007 -96.8(4) . . . . ?
C00Z Si03 C00C Y001 166.6(2) . . . . ?
C010 Si4 C00T Y001 -176.9(3) . . . . ?
C11 Si4 C00T Y001 -61.3(5) . . . . ?
C12 Si4 C00T Y001 58.6(4) . . . . ?
